data_7059401
loop_
_publ_author_name
'Ivanova, A. D.'
'Korotaev, E. V.'
'Komarov, V. Yu.'
'Sheludyakova, L. A.'
'Varnek, V. A.'
'Lavrenova, L. G.'

_publ_section_title
;
 Spin-crossover in iron(ii) coordination compounds with
 2,6-bis(benzimidazol-2-yl)pyridine
;
_journal_issue 15
_journal_name_full 'New Journal of Chemistry'
_journal_page_first 5834
_journal_page_last 5840
_journal_paper_doi 10.1039/D0NJ00474J
_journal_volume 44
_journal_year 2020
_chemical_formula_moiety '2(Br -1), Ni 2(C19 H13 N5) +2, 1.23(H2 O), 3.33(C2 H6 O)'
_chemical_formula_sum 'C44.66 H48.45 Br2 N10 Ni O4.56'
_chemical_formula_weight 1016.85
_space_group_crystal_system monoclinic
_space_group_IT_number 14
_space_group_name_Hall '-P 2ybc'
_space_group_name_H-M_alt 'P 1 21/c 1'
_atom_sites_solution_hydrogens mixed
_atom_sites_solution_primary dual
_audit_creation_date 2019-11-11
_audit_creation_method
;
Olex2 1.2
(compiled 2018.05.29 svn.r3508 for OlexSys, GUI svn.r5506)
;
_audit_update_record
;
2019-12-12 deposited with the CCDC.	2020-03-11 downloaded from the CCDC.
;
_cell_angle_alpha 90
_cell_angle_beta 91.5950(10)
_cell_angle_gamma 90
_cell_formula_units_Z 8
_cell_length_a 20.2852(7)
_cell_length_b 24.0027(8)
_cell_length_c 19.1159(6)
_cell_measurement_reflns_used 9489
_cell_measurement_temperature 150(2)
_cell_measurement_theta_max 25.51
_cell_measurement_theta_min 2.23
_cell_volume 9303.9(5)
_computing_cell_refinement 'Bruker SAINT'
_computing_data_collection 'Bruker APEX2'
_computing_data_reduction 'Bruker SAINT'
_computing_molecular_graphics 'Olex2 (Dolomanov et al., 2009)'
_computing_publication_material 'Olex2 (Dolomanov et al., 2009)'
_computing_structure_refinement 'ShelXL (Sheldrick, 2015)'
_computing_structure_solution 'ShelXT (Sheldrick, 2015)'
_diffrn_ambient_temperature 150(2)
_diffrn_detector_area_resol_mean 8.33
_diffrn_measured_fraction_theta_full 0.999
_diffrn_measured_fraction_theta_max 0.996
_diffrn_measurement_device_type 'Bruker APEX2 CCD area detector'
_diffrn_measurement_method '\w and \f scans'
_diffrn_radiation_monochromator graphite
_diffrn_radiation_type MoK\a
_diffrn_radiation_wavelength 0.71073
_diffrn_reflns_av_R_equivalents 0.0470
_diffrn_reflns_av_unetI/netI 0.0762
_diffrn_reflns_Laue_measured_fraction_full 0.999
_diffrn_reflns_Laue_measured_fraction_max 0.996
_diffrn_reflns_limit_h_max 21
_diffrn_reflns_limit_h_min -24
_diffrn_reflns_limit_k_max 29
_diffrn_reflns_limit_k_min -23
_diffrn_reflns_limit_l_max 20
_diffrn_reflns_limit_l_min -23
_diffrn_reflns_number 47241
_diffrn_reflns_point_group_measured_fraction_full 0.999
_diffrn_reflns_point_group_measured_fraction_max 0.996
_diffrn_reflns_theta_full 25.242
_diffrn_reflns_theta_max 25.751
_diffrn_reflns_theta_min 1.675
_diffrn_source 'sealed tube'
_exptl_absorpt_coefficient_mu 2.189
_exptl_absorpt_correction_T_max 0.7453
_exptl_absorpt_correction_T_min 0.5450
_exptl_absorpt_correction_type multi-scan
_exptl_absorpt_process_details
'SADABS-2012/1 (Bruker,2012) was used for absorption correction. wR2(int) was 0.0695 before and 0.0428 after correction. The Ratio of minimum to maximum transmission is 0.7312. The \l/2 correction factor is 0.0015.'
_exptl_crystal_colour
;
 pleochroic brownish green to reddish orange 
;
_exptl_crystal_colour_modifier brownish
_exptl_crystal_colour_primary green
_exptl_crystal_density_diffrn 1.452
_exptl_crystal_description plate
_exptl_crystal_F_000 4167
_exptl_crystal_size_max 0.462
_exptl_crystal_size_mid 0.382
_exptl_crystal_size_min 0.082
_refine_diff_density_max 1.367
_refine_diff_density_min -0.799
_refine_diff_density_rms 0.106
_refine_ls_extinction_method none
_refine_ls_goodness_of_fit_ref 1.018
_refine_ls_hydrogen_treatment constr
_refine_ls_matrix_type full
_refine_ls_number_parameters 1119
_refine_ls_number_reflns 17751
_refine_ls_number_restraints 18
_refine_ls_restrained_S_all 1.020
_refine_ls_R_factor_all 0.1087
_refine_ls_R_factor_gt 0.0567
_refine_ls_shift/su_max 0.001
_refine_ls_shift/su_mean 0.000
_refine_ls_structure_factor_coef Fsqd
_refine_ls_weighting_details 'w=1/[\s^2^(Fo^2^)+(0.0849P)^2^+4.1268P] where P=(Fo^2^+2Fc^2^)/3'
_refine_ls_weighting_scheme calc
_refine_ls_wR_factor_gt 0.1373
_refine_ls_wR_factor_ref 0.1612
_reflns_Friedel_coverage 0.000
_reflns_number_gt 10956
_reflns_number_total 17751
_reflns_threshold_expression 'I > 2\s(I)'
_cod_data_source_file d0nj00474j1.cif
_cod_data_source_block llg055_150k_fresh
_cod_depositor_comments
;Adding full bibliography for 7059401.cif.

 Adding full bibliography for 7059401.cif.
;
_cod_database_code 7059401
_shelx_shelxl_version_number 2014/7
_shelx_space_group_comment
;
The symmetry employed for this shelxl refinement is uniquely defined
by the following loop, which should always be used as a source of
symmetry information in preference to the above space-group names.
They are only intended as comments.
;
_shelx_estimated_absorpt_t_max 0.841
_shelx_estimated_absorpt_t_min 0.431
_olex2_refinement_description
;
1. Fixed Uiso
 At 1.2 times of:
  All C(H) groups, All C(H,H) groups, All N(H) groups
 At 1.5 times of:
  All C(H,H,H) groups, All O(H) groups, All O(H,H) groups
2. Restrained distances
 C61S-O6S = C71S-O7S = C81S-O8S = C91S-O9S
 1.45 with sigma of 0.005
 C62S-C61S = C72S-C71S = C82S-C81S = C92S-C91S
 1.5 with sigma of 0.005
 O6S-C62S = O7S-C72S = C82S-O8S = C92S-O9S
 2.36 with sigma of 0.02
3. Rigid bond restraints
 O1S, C11S, C12S
 with sigma for 1-2 distances of 0.01 and sigma for 1-3 distances of 0.01
 O3S, C31S, C32S
 with sigma for 1-2 distances of 0.01 and sigma for 1-3 distances of 0.01
4. Uiso/Uaniso restraints and constraints
Uiso(C72S) = Uiso(C62S)
Uiso(C61S) = Uiso(C71S)
Uiso(O6S) = Uiso(O7S)
Uiso(O8S) = Uiso(O9S)
Uiso(C81S) = Uiso(C91S)
Uiso(C82S) = Uiso(C92S)
5. Others
 Sof(O6S)=Sof(H6S)=Sof(C61S)=Sof(H61A)=Sof(H61B)=Sof(C62S)=Sof(H62A)=Sof(H62B)=
 Sof(H62C)=FVAR(1)
 Sof(O7S)=Sof(H7S)=Sof(C71S)=Sof(H71A)=Sof(H71B)=Sof(C72S)=Sof(H72A)=Sof(H72B)=
 Sof(H72C)=FVAR(2)
 Sof(O8S)=Sof(H8S)=Sof(C81S)=Sof(H81A)=Sof(H81B)=Sof(C82S)=Sof(H82A)=Sof(H82B)=
 Sof(H82C)=FVAR(3)
 Sof(O9S)=Sof(H9S)=Sof(C91S)=Sof(H91A)=Sof(H91B)=Sof(C92S)=Sof(H92A)=Sof(H92B)=
 Sof(H92C)=FVAR(4)
 Sof(O1W)=Sof(H1WA)=Sof(H1WB)=FVAR(5)
 Sof(O2W)=Sof(H2WA)=Sof(H2WB)=FVAR(6)
6.a Riding coordinates:
 O1W(H1WA,H1WB), O2W(H2WA,H2WB), O3W(H3WA,H3WB), O1S(H1S), O2S(H2S), O3S(H3S),
 O4S(H4S), O5S(H5S), O6S(H6S), O7S(H7S), O8S(H8S), O9S(H9S)
6.b Secondary CH2 refined with riding coordinates:
 C11S(H11A,H11B), C21S(H21A,H21B), C31S(H31A,H31B), C41S(H41A,H41B), C51S(H51A,
 H51B), C61S(H61A,H61B), C71S(H71A,H71B), C81S(H81A,H81B), C91S(H91A,H91B)
6.c Aromatic/amide H refined with riding coordinates:
 N129(H129), N139(H139), N159(H159), N169(H169), C113(H113), C114(H114),
 C115(H115), C124(H124), C125(H125), C126(H126), C127(H127), C134(H134),
 C135(H135), C136(H136), C137(H137), C143(H143), C144(H144), C145(H145),
 C154(H154), C155(H155), C156(H156), C157(H157), C164(H164), C165(H165),
 C166(H166), C167(H167), N229(H229), N239(H239), N259(H259), N269(H269),
 C213(H213), C214(H214), C215(H215), C224(H224), C225(H225), C226(H226),
 C227(H227), C234(H234), C235(H235), C236(H236), C237(H237), C243(H243),
 C244(H244), C245(H245), C254(H254), C255(H255), C256(H256), C257(H257),
 C264(H264), C265(H265), C266(H266), C267(H267)
6.d Idealised Me refined with riding coordinates:
 C12S(H12A,H12B,H12C), C22S(H22A,H22B,H22C), C32S(H32A,H32B,H32C), C42S(H42A,
 H42B,H42C), C52S(H52A,H52B,H52C), C62S(H62A,H62B,H62C), C72S(H72A,H72B,H72C),
 C82S(H82A,H82B,H82C), C92S(H92A,H92B,H92C)
;
_olex2_submission_special_instructions 'No special instructions were received'

loop_
_space_group_symop_operation_xyz
'x, y, z'
'-x, y+1/2, -z+1/2'
'-x, -y, -z'
'x, -y-1/2, z-1/2'

loop_
_atom_site_label
_atom_site_type_symbol
_atom_site_fract_x
_atom_site_fract_y
_atom_site_fract_z
_atom_site_U_iso_or_equiv
_atom_site_adp_type
_atom_site_occupancy
_atom_site_site_symmetry_order
_atom_site_calc_flag
_atom_site_refinement_flags_posn
_atom_site_refinement_flags_adp
_atom_site_refinement_flags_occupancy
_atom_site_disorder_assembly
_atom_site_disorder_group
Br1 Br -0.02090(3) 0.01646(2) 0.18211(4) 0.05303(19) Uani 1 1 d . . . . .
Br4 Br -0.50637(3) 0.01514(2) 0.20207(4) 0.05072(18) Uani 1 1 d . . . . .
Br2 Br 0.20794(3) 0.03942(2) 0.31290(3) 0.04489(17) Uani 1 1 d . . . . .
Br3 Br -0.31349(3) -0.01969(2) 0.45213(3) 0.03771(16) Uani 1 1 d . . . . .
Ni1 Ni -0.02307(3) 0.20605(2) 0.43069(3) 0.01206(13) Uani 1 1 d . . . . .
N111 N -0.01882(16) 0.28985(14) 0.44395(17) 0.0143(8) Uani 1 1 d . . . . .
N122 N -0.05064(17) 0.21530(14) 0.53575(17) 0.0161(8) Uani 1 1 d . . . . .
N129 N -0.07718(18) 0.27483(15) 0.61931(17) 0.0196(8) Uani 1 1 d . . . . .
H129 H -0.0834 0.3066 0.6410 0.024 Uiso 1 1 calc R . . . .
N132 N 0.01020(16) 0.23413(14) 0.33362(17) 0.0150(8) Uani 1 1 d . . . . .
N139 N 0.04170(17) 0.30614(14) 0.26954(17) 0.0159(8) Uani 1 1 d . . . . .
H139 H 0.0484 0.3409 0.2568 0.019 Uiso 1 1 calc R . . . .
N141 N -0.03247(17) 0.12269(14) 0.41657(16) 0.0148(8) Uani 1 1 d . . . . .
N152 N -0.12068(17) 0.19851(15) 0.39378(17) 0.0160(8) Uani 1 1 d . . . . .
N159 N -0.19987(17) 0.14222(16) 0.35206(17) 0.0213(9) Uani 1 1 d . . . . .
H159 H -0.2205 0.1113 0.3398 0.026 Uiso 1 1 calc R . . . .
N162 N 0.07082(17) 0.17698(14) 0.45793(17) 0.0150(8) Uani 1 1 d . . . . .
N169 N 0.13619(17) 0.10355(14) 0.47726(17) 0.0189(8) Uani 1 1 d . . . . .
H169 H 0.1493 0.0686 0.4795 0.023 Uiso 1 1 calc R . . . .
C112 C -0.0369(2) 0.31244(17) 0.5049(2) 0.0165(10) Uani 1 1 d . . . . .
C113 C -0.0382(3) 0.36919(19) 0.5145(2) 0.0328(13) Uani 1 1 d . . . . .
H113 H -0.0502 0.3849 0.5579 0.039 Uiso 1 1 calc R . . . .
C114 C -0.0216(3) 0.4023(2) 0.4595(3) 0.0401(14) Uani 1 1 d . . . . .
H114 H -0.0223 0.4416 0.4648 0.048 Uiso 1 1 calc R . . . .
C115 C -0.0039(3) 0.37954(19) 0.3960(2) 0.0305(12) Uani 1 1 d . . . . .
H115 H 0.0069 0.4027 0.3576 0.037 Uiso 1 1 calc R . . . .
C116 C -0.0024(2) 0.32241(18) 0.3904(2) 0.0165(10) Uani 1 1 d . . . . .
C121 C -0.0548(2) 0.26828(18) 0.5547(2) 0.0163(10) Uani 1 1 d . . . . .
C123 C -0.0712(2) 0.18508(18) 0.5928(2) 0.0155(9) Uani 1 1 d . . . . .
C124 C -0.0776(2) 0.12796(19) 0.6022(2) 0.0236(11) Uani 1 1 d . . . . .
H124 H -0.0661 0.1024 0.5666 0.028 Uiso 1 1 calc R . . . .
C125 C -0.1013(2) 0.1098(2) 0.6649(2) 0.0270(11) Uani 1 1 d . . . . .
H125 H -0.1061 0.0710 0.6728 0.032 Uiso 1 1 calc R . . . .
C126 C -0.1184(2) 0.1475(2) 0.7174(2) 0.0282(12) Uani 1 1 d . . . . .
H126 H -0.1341 0.1334 0.7603 0.034 Uiso 1 1 calc R . . . .
C127 C -0.1132(2) 0.2042(2) 0.7088(2) 0.0234(11) Uani 1 1 d . . . . .
H127 H -0.1258 0.2297 0.7441 0.028 Uiso 1 1 calc R . . . .
C128 C -0.0886(2) 0.22213(18) 0.6456(2) 0.0173(10) Uani 1 1 d . . . . .
C131 C 0.0161(2) 0.28890(17) 0.3300(2) 0.0155(9) Uani 1 1 d . . . . .
C133 C 0.0351(2) 0.21395(17) 0.2720(2) 0.0144(9) Uani 1 1 d . . . . .
C134 C 0.0431(2) 0.15969(18) 0.2494(2) 0.0207(10) Uani 1 1 d . . . . .
H134 H 0.0284 0.1291 0.2764 0.025 Uiso 1 1 calc R . . . .
C135 C 0.0732(2) 0.1514(2) 0.1861(2) 0.0264(11) Uani 1 1 d . . . . .
H135 H 0.0805 0.1146 0.1698 0.032 Uiso 1 1 calc R . . . .
C136 C 0.0928(2) 0.1971(2) 0.1461(2) 0.0284(12) Uani 1 1 d . . . . .
H136 H 0.1129 0.1902 0.1026 0.034 Uiso 1 1 calc R . . . .
C137 C 0.0845(2) 0.25108(19) 0.1667(2) 0.0236(11) Uani 1 1 d . . . . .
H137 H 0.0978 0.2815 0.1386 0.028 Uiso 1 1 calc R . . . .
C138 C 0.0553(2) 0.25900(18) 0.2312(2) 0.0164(10) Uani 1 1 d . . . . .
C142 C -0.0898(2) 0.10166(18) 0.3921(2) 0.0179(10) Uani 1 1 d . . . . .
C143 C -0.0970(2) 0.04491(19) 0.3792(2) 0.0250(11) Uani 1 1 d . . . . .
H143 H -0.1375 0.0301 0.3611 0.030 Uiso 1 1 calc R . . . .
C144 C -0.0435(2) 0.01067(19) 0.3935(2) 0.0288(12) Uani 1 1 d . . . . .
H144 H -0.0475 -0.0283 0.3858 0.035 Uiso 1 1 calc R . . . .
C145 C 0.0158(2) 0.03221(18) 0.4190(2) 0.0239(11) Uani 1 1 d . . . . .
H145 H 0.0527 0.0088 0.4286 0.029 Uiso 1 1 calc R . . . .
C146 C 0.0194(2) 0.08907(17) 0.4301(2) 0.0170(10) Uani 1 1 d . . . . .
C151 C -0.1382(2) 0.14626(18) 0.3794(2) 0.0170(10) Uani 1 1 d . . . . .
C153 C -0.1746(2) 0.23090(19) 0.3737(2) 0.0180(10) Uani 1 1 d . . . . .
C154 C -0.1835(2) 0.2882(2) 0.3762(2) 0.0239(11) Uani 1 1 d . . . . .
H154 H -0.1500 0.3121 0.3948 0.029 Uiso 1 1 calc R . . . .
C155 C -0.2432(2) 0.3090(2) 0.3506(2) 0.0275(11) Uani 1 1 d . . . . .
H155 H -0.2510 0.3480 0.3512 0.033 Uiso 1 1 calc R . . . .
C156 C -0.2921(2) 0.2730(2) 0.3237(3) 0.0346(13) Uani 1 1 d . . . . .
H156 H -0.3324 0.2885 0.3062 0.042 Uiso 1 1 calc R . . . .
C157 C -0.2843(2) 0.2165(2) 0.3219(2) 0.0318(12) Uani 1 1 d . . . . .
H157 H -0.3182 0.1927 0.3041 0.038 Uiso 1 1 calc R . . . .
C158 C -0.2245(2) 0.1954(2) 0.3470(2) 0.0219(11) Uani 1 1 d . . . . .
C161 C 0.0760(2) 0.12182(17) 0.4557(2) 0.0166(10) Uani 1 1 d . . . . .
C163 C 0.1315(2) 0.19595(17) 0.4821(2) 0.0130(9) Uani 1 1 d . . . . .
C164 C 0.1546(2) 0.24989(17) 0.4927(2) 0.0166(10) Uani 1 1 d . . . . .
H164 H 0.1272 0.2812 0.4831 0.020 Uiso 1 1 calc R . . . .
C165 C 0.2180(2) 0.25651(19) 0.5174(2) 0.0237(11) Uani 1 1 d . . . . .
H165 H 0.2348 0.2930 0.5252 0.028 Uiso 1 1 calc R . . . .
C166 C 0.2585(2) 0.2106(2) 0.5314(2) 0.0255(11) Uani 1 1 d . . . . .
H166 H 0.3019 0.2168 0.5495 0.031 Uiso 1 1 calc R . . . .
C167 C 0.2380(2) 0.1566(2) 0.5200(2) 0.0240(11) Uani 1 1 d . . . . .
H167 H 0.2663 0.1256 0.5286 0.029 Uiso 1 1 calc R . . . .
C168 C 0.1734(2) 0.15009(17) 0.4951(2) 0.0165(10) Uani 1 1 d . . . . .
Ni2 Ni 0.47670(3) 0.20987(2) 0.42906(3) 0.01253(14) Uani 1 1 d . . . . .
N211 N 0.48110(16) 0.29401(14) 0.44079(18) 0.0163(8) Uani 1 1 d . . . . .
N222 N 0.45028(17) 0.22106(14) 0.53422(17) 0.0162(8) Uani 1 1 d . . . . .
N229 N 0.42071(18) 0.28198(15) 0.61555(18) 0.0203(9) Uani 1 1 d . . . . .
H229 H 0.4128 0.3142 0.6357 0.024 Uiso 1 1 calc R . . . .
N232 N 0.51032(16) 0.23669(14) 0.33111(17) 0.0162(8) Uani 1 1 d . . . . .
N239 N 0.54361(17) 0.30811(14) 0.26658(17) 0.0182(8) Uani 1 1 d . . . . .
H239 H 0.5512 0.3427 0.2539 0.022 Uiso 1 1 calc R . . . .
N241 N 0.46399(17) 0.12648(14) 0.41575(16) 0.0151(8) Uani 1 1 d . . . . .
N252 N 0.37765(16) 0.20389(15) 0.39386(17) 0.0158(8) Uani 1 1 d . . . . .
N259 N 0.29673(17) 0.14889(16) 0.35405(18) 0.0216(9) Uani 1 1 d . . . . .
H259 H 0.2753 0.1183 0.3423 0.026 Uiso 1 1 calc R . . . .
N262 N 0.57056(17) 0.17885(14) 0.45651(17) 0.0150(8) Uani 1 1 d . . . . .
N269 N 0.63221(17) 0.10341(15) 0.47608(18) 0.0215(9) Uani 1 1 d . . . . .
H269 H 0.6436 0.0681 0.4789 0.026 Uiso 1 1 calc R . . . .
C212 C 0.4608(2) 0.31756(18) 0.5002(2) 0.0205(10) Uani 1 1 d . . . . .
C213 C 0.4559(3) 0.3744(2) 0.5075(3) 0.0383(14) Uani 1 1 d . . . . .
H213 H 0.4419 0.3908 0.5498 0.046 Uiso 1 1 calc R . . . .
C214 C 0.4723(3) 0.4067(2) 0.4507(3) 0.0470(16) Uani 1 1 d . . . . .
H214 H 0.4690 0.4461 0.4539 0.056 Uiso 1 1 calc R . . . .
C215 C 0.4933(3) 0.3830(2) 0.3893(3) 0.0366(13) Uani 1 1 d . . . . .
H215 H 0.5047 0.4055 0.3506 0.044 Uiso 1 1 calc R . . . .
C216 C 0.4972(2) 0.32577(18) 0.3860(2) 0.0188(10) Uani 1 1 d . . . . .
C221 C 0.4437(2) 0.27411(18) 0.5513(2) 0.0177(10) Uani 1 1 d . . . . .
C223 C 0.4310(2) 0.19144(18) 0.5925(2) 0.0174(10) Uani 1 1 d . . . . .
C224 C 0.4281(2) 0.13477(19) 0.6045(2) 0.0230(11) Uani 1 1 d . . . . .
H224 H 0.4409 0.1087 0.5700 0.028 Uiso 1 1 calc R . . . .
C225 C 0.4060(2) 0.1176(2) 0.6679(2) 0.0313(12) Uani 1 1 d . . . . .
H225 H 0.4043 0.0789 0.6778 0.038 Uiso 1 1 calc R . . . .
C226 C 0.3860(2) 0.1557(2) 0.7187(2) 0.0310(12) Uani 1 1 d . . . . .
H226 H 0.3707 0.1421 0.7620 0.037 Uiso 1 1 calc R . . . .
C227 C 0.3880(2) 0.2117(2) 0.7075(2) 0.0250(11) Uani 1 1 d . . . . .
H227 H 0.3737 0.2375 0.7417 0.030 Uiso 1 1 calc R . . . .
C228 C 0.4117(2) 0.22938(19) 0.6442(2) 0.0195(10) Uani 1 1 d . . . . .
C231 C 0.5174(2) 0.29132(18) 0.3272(2) 0.0176(10) Uani 1 1 d . . . . .
C233 C 0.5351(2) 0.21603(18) 0.2694(2) 0.0158(10) Uani 1 1 d . . . . .
C234 C 0.5406(2) 0.16120(18) 0.2463(2) 0.0195(10) Uani 1 1 d . . . . .
H234 H 0.5253 0.1308 0.2732 0.023 Uiso 1 1 calc R . . . .
C235 C 0.5696(2) 0.1533(2) 0.1823(2) 0.0253(11) Uani 1 1 d . . . . .
H235 H 0.5753 0.1165 0.1651 0.030 Uiso 1 1 calc R . . . .
C236 C 0.5908(2) 0.1987(2) 0.1423(2) 0.0289(12) Uani 1 1 d . . . . .
H236 H 0.6099 0.1916 0.0984 0.035 Uiso 1 1 calc R . . . .
C237 C 0.5851(2) 0.25277(19) 0.1641(2) 0.0236(11) Uani 1 1 d . . . . .
H237 H 0.6001 0.2831 0.1369 0.028 Uiso 1 1 calc R . . . .
C238 C 0.5562(2) 0.26081(18) 0.2283(2) 0.0184(10) Uani 1 1 d . . . . .
C242 C 0.4059(2) 0.10649(18) 0.3931(2) 0.0169(10) Uani 1 1 d . . . . .
C243 C 0.3962(2) 0.04974(19) 0.3820(2) 0.0233(11) Uani 1 1 d . . . . .
H243 H 0.3548 0.0357 0.3657 0.028 Uiso 1 1 calc R . . . .
C244 C 0.4488(2) 0.01472(19) 0.3956(2) 0.0268(11) Uani 1 1 d . . . . .
H244 H 0.4437 -0.0242 0.3881 0.032 Uiso 1 1 calc R . . . .
C245 C 0.5086(2) 0.03512(18) 0.4198(2) 0.0229(11) Uani 1 1 d . . . . .
H245 H 0.5446 0.0108 0.4296 0.028 Uiso 1 1 calc R . . . .
C246 C 0.5149(2) 0.09193(17) 0.4293(2) 0.0152(9) Uani 1 1 d . . . . .
C251 C 0.3591(2) 0.15180(18) 0.3804(2) 0.0182(10) Uani 1 1 d . . . . .
C253 C 0.3242(2) 0.23710(18) 0.3741(2) 0.0174(10) Uani 1 1 d . . . . .
C254 C 0.3162(2) 0.29396(19) 0.3766(2) 0.0219(10) Uani 1 1 d . . . . .
H254 H 0.3502 0.3175 0.3949 0.026 Uiso 1 1 calc R . . . .
C255 C 0.2573(2) 0.3153(2) 0.3517(2) 0.0303(12) Uani 1 1 d . . . . .
H255 H 0.2506 0.3545 0.3522 0.036 Uiso 1 1 calc R . . . .
C256 C 0.2062(2) 0.2800(2) 0.3251(3) 0.0351(13) Uani 1 1 d . . . . .
H256 H 0.1662 0.2962 0.3078 0.042 Uiso 1 1 calc R . . . .
C257 C 0.2133(2) 0.2239(2) 0.3238(2) 0.0293(12) Uani 1 1 d . . . . .
H257 H 0.1789 0.2003 0.3065 0.035 Uiso 1 1 calc R . . . .
C258 C 0.2730(2) 0.20214(19) 0.3489(2) 0.0211(10) Uani 1 1 d . . . . .
C261 C 0.5731(2) 0.12340(17) 0.4542(2) 0.0150(9) Uani 1 1 d . . . . .
C263 C 0.6318(2) 0.19549(18) 0.4807(2) 0.0155(10) Uani 1 1 d . . . . .
C264 C 0.6577(2) 0.24887(18) 0.4906(2) 0.0199(10) Uani 1 1 d . . . . .
H264 H 0.6321 0.2812 0.4805 0.024 Uiso 1 1 calc R . . . .
C265 C 0.7217(2) 0.2528(2) 0.5156(2) 0.0258(11) Uani 1 1 d . . . . .
H265 H 0.7405 0.2886 0.5236 0.031 Uiso 1 1 calc R . . . .
C266 C 0.7597(2) 0.2052(2) 0.5294(2) 0.0314(12) Uani 1 1 d . . . . .
H266 H 0.8036 0.2098 0.5470 0.038 Uiso 1 1 calc R . . . .
C267 C 0.7362(2) 0.1520(2) 0.5184(2) 0.0272(12) Uani 1 1 d . . . . .
H267 H 0.7625 0.1199 0.5275 0.033 Uiso 1 1 calc R . . . .
C268 C 0.6714(2) 0.14839(19) 0.4932(2) 0.0208(10) Uani 1 1 d . . . . .
O1W O -0.1427(3) 0.4748(2) 0.3278(3) 0.076(2) Uiso 0.854(11) 1 d . . P . .
H1WA H -0.1639 0.4883 0.2927 0.114 Uiso 0.854(11) 1 d R . P . .
H1WB H -0.1041 0.4885 0.3299 0.114 Uiso 0.854(11) 1 d R . P . .
O2W O -0.1846(4) 0.4252(3) 0.4470(4) 0.083(3) Uiso 0.616(11) 1 d . . P . .
H2WA H -0.1845 0.4534 0.4739 0.125 Uiso 0.616(11) 1 d R . P . .
H2WB H -0.1703 0.4376 0.4086 0.125 Uiso 0.616(11) 1 d R . P . .
O3W O -0.17547(15) 0.01077(12) 0.53596(16) 0.0275(8) Uani 1 1 d . . . . .
H3WA H -0.1858 -0.0005 0.5764 0.041 Uiso 1 1 d R . . . .
H3WB H -0.2107 0.0074 0.5112 0.041 Uiso 1 1 d R . . . .
O1S O -0.10975(17) 0.12869(14) 0.18818(18) 0.0391(9) Uani 1 1 d . U . . .
H1S H -0.0812 0.1045 0.1864 0.059 Uiso 1 1 d R . . . .
C11S C -0.1721(3) 0.1046(3) 0.1712(3) 0.0544(16) Uani 1 1 d . U . . .
H11A H -0.1866 0.0814 0.2107 0.065 Uiso 1 1 calc R . . . .
H11B H -0.1684 0.0803 0.1296 0.065 Uiso 1 1 calc R . . . .
C12S C -0.2201(4) 0.1481(3) 0.1567(4) 0.082(2) Uani 1 1 d . U . . .
H12A H -0.2064 0.1700 0.1164 0.123 Uiso 1 1 calc R . . . .
H12B H -0.2230 0.1724 0.1977 0.123 Uiso 1 1 calc R . . . .
H12C H -0.2632 0.1313 0.1464 0.123 Uiso 1 1 calc R . . . .
O2S O 0.08095(16) 0.08714(13) 0.73193(17) 0.0333(8) Uani 1 1 d . . . . .
H2S H 0.0604 0.0634 0.7531 0.050 Uiso 1 1 d R . . . .
C21S C 0.1505(3) 0.0758(2) 0.7394(3) 0.0354(13) Uani 1 1 d . . . . .
H21A H 0.1583 0.0351 0.7380 0.042 Uiso 1 1 calc R . . . .
H21B H 0.1677 0.0901 0.7850 0.042 Uiso 1 1 calc R . . . .
C22S C 0.1851(3) 0.1033(3) 0.6814(3) 0.0503(16) Uani 1 1 d . . . . .
H22A H 0.1687 0.0883 0.6366 0.075 Uiso 1 1 calc R . . . .
H22B H 0.2326 0.0964 0.6865 0.075 Uiso 1 1 calc R . . . .
H22C H 0.1768 0.1435 0.6829 0.075 Uiso 1 1 calc R . . . .
O3S O -0.26485(19) 0.04356(14) 0.31524(17) 0.0397(9) Uani 1 1 d . U . . .
H3S H -0.2755 0.0283 0.3516 0.060 Uiso 1 1 d R . . . .
C31S C -0.3179(4) 0.0430(3) 0.2675(4) 0.080(2) Uani 1 1 d . U . . .
H31A H -0.3195 0.0795 0.2435 0.096 Uiso 1 1 calc R . . . .
H31B H -0.3589 0.0395 0.2941 0.096 Uiso 1 1 calc R . . . .
C32S C -0.3183(4) -0.0019(3) 0.2124(4) 0.091(3) Uani 1 1 d . U . . .
H32A H -0.3558 0.0039 0.1797 0.137 Uiso 1 1 calc R . . . .
H32B H -0.3224 -0.0385 0.2348 0.137 Uiso 1 1 calc R . . . .
H32C H -0.2772 -0.0004 0.1868 0.137 Uiso 1 1 calc R . . . .
O4S O 0.39310(19) 0.11912(16) 0.1792(2) 0.0548(12) Uani 1 1 d . . . . .
H4S H 0.4209 0.0948 0.1861 0.082 Uiso 1 1 d R . . . .
C41S C 0.3308(3) 0.0952(2) 0.1783(3) 0.0435(14) Uani 1 1 d . . . . .
H41A H 0.3226 0.0781 0.2244 0.052 Uiso 1 1 calc R . . . .
H41B H 0.3283 0.0654 0.1425 0.052 Uiso 1 1 calc R . . . .
C42S C 0.2797(3) 0.1379(3) 0.1625(3) 0.0628(19) Uani 1 1 d . . . . .
H42A H 0.2861 0.1530 0.1155 0.094 Uiso 1 1 calc R . . . .
H42B H 0.2835 0.1681 0.1969 0.094 Uiso 1 1 calc R . . . .
H42C H 0.2359 0.1210 0.1646 0.094 Uiso 1 1 calc R . . . .
O5S O -0.41771(17) 0.41287(13) 0.22787(17) 0.0354(9) Uani 1 1 d . . . . .
H5S H -0.4403 0.4367 0.2464 0.053 Uiso 1 1 d R . . . .
C51S C -0.3486(3) 0.4249(2) 0.2417(3) 0.0399(14) Uani 1 1 d . . . . .
H51A H -0.3349 0.4105 0.2884 0.048 Uiso 1 1 calc R . . . .
H51B H -0.3412 0.4656 0.2412 0.048 Uiso 1 1 calc R . . . .
C52S C -0.3091(3) 0.3980(3) 0.1869(3) 0.0557(17) Uani 1 1 d . . . . .
H52A H -0.3235 0.4119 0.1408 0.083 Uiso 1 1 calc R . . . .
H52B H -0.3154 0.3575 0.1887 0.083 Uiso 1 1 calc R . . . .
H52C H -0.2623 0.4067 0.1951 0.083 Uiso 1 1 calc R . . . .
O6S O 0.1112(5) 0.4974(4) 0.4587(6) 0.092(3) Uiso 0.583(10) 1 d D . P A 1
H6S H 0.0904 0.5029 0.4219 0.138 Uiso 0.583(10) 1 d R . P A 1
C61S C 0.1560(5) 0.4507(4) 0.4483(5) 0.061(3) Uiso 0.583(10) 1 d D . P A 1
H61A H 0.2000 0.4647 0.4355 0.074 Uiso 0.583(10) 1 calc R . P A 1
H61B H 0.1388 0.4265 0.4101 0.074 Uiso 0.583(10) 1 calc R . P A 1
C62S C 0.1612(7) 0.4187(5) 0.5150(6) 0.085(4) Uiso 0.583(10) 1 d D . P A 1
H62A H 0.1264 0.3904 0.5156 0.128 Uiso 0.583(10) 1 calc R . P A 1
H62B H 0.1563 0.4441 0.5546 0.128 Uiso 0.583(10) 1 calc R . P A 1
H62C H 0.2045 0.4005 0.5186 0.128 Uiso 0.583(10) 1 calc R . P A 1
O7S O 0.1365(16) 0.5064(10) 0.4577(15) 0.092(3) Uiso 0.209(9) 1 d D . P B 2
H7S H 0.1077 0.5021 0.4273 0.138 Uiso 0.209(9) 1 d R . P B 2
C71S C 0.1411(16) 0.4605(10) 0.5073(12) 0.061(3) Uiso 0.209(9) 1 d D . P B 2
H71A H 0.0967 0.4485 0.5215 0.074 Uiso 0.209(9) 1 calc R . P B 2
H71B H 0.1673 0.4712 0.5496 0.074 Uiso 0.209(9) 1 calc R . P B 2
C72S C 0.1748(18) 0.4155(11) 0.4676(18) 0.085(4) Uiso 0.209(9) 1 d D . P B 2
H72A H 0.1601 0.4168 0.4184 0.128 Uiso 0.209(9) 1 calc R . P B 2
H72B H 0.1636 0.3791 0.4875 0.128 Uiso 0.209(9) 1 calc R . P B 2
H72C H 0.2226 0.4210 0.4711 0.128 Uiso 0.209(9) 1 calc R . P B 2
O8S O -0.3079(7) 0.3912(5) 0.4983(7) 0.126(4) Uiso 0.508(8) 1 d D . P C 1
H8S H -0.2718 0.4026 0.4862 0.190 Uiso 0.508(8) 1 d R . P C 1
C81S C -0.3500(9) 0.4375(7) 0.5167(7) 0.109(6) Uiso 0.508(8) 1 d D . P C 1
H81A H -0.3288 0.4612 0.5533 0.131 Uiso 0.508(8) 1 calc R . P C 1
H81B H -0.3931 0.4242 0.5334 0.131 Uiso 0.508(8) 1 calc R . P C 1
C82S C -0.3580(9) 0.4685(6) 0.4483(7) 0.087(5) Uiso 0.508(8) 1 d D . P C 1
H82A H -0.3821 0.4452 0.4142 0.130 Uiso 0.508(8) 1 calc R . P C 1
H82B H -0.3144 0.4775 0.4305 0.130 Uiso 0.508(8) 1 calc R . P C 1
H82C H -0.3826 0.5030 0.4557 0.130 Uiso 0.508(8) 1 calc R . P C 1
O9S O -0.3467(9) 0.4157(7) 0.4664(10) 0.126(4) Uiso 0.359(8) 1 d D . P D 2
H9S H -0.3094 0.4080 0.4540 0.190 Uiso 0.359(8) 1 d R . P D 2
C91S C -0.3498(11) 0.4755(8) 0.4816(15) 0.109(6) Uiso 0.359(8) 1 d D . P D 2
H91A H -0.3100 0.4946 0.4648 0.131 Uiso 0.359(8) 1 calc R . P D 2
H91B H -0.3528 0.4818 0.5325 0.131 Uiso 0.359(8) 1 calc R . P D 2
C92S C -0.4105(10) 0.4969(8) 0.4438(11) 0.087(5) Uiso 0.359(8) 1 d D . P D 2
H92A H -0.4223 0.4718 0.4050 0.130 Uiso 0.359(8) 1 calc R . P D 2
H92B H -0.4017 0.5342 0.4253 0.130 Uiso 0.359(8) 1 calc R . P D 2
H92C H -0.4469 0.4988 0.4762 0.130 Uiso 0.359(8) 1 calc R . P D 2

loop_
_atom_site_aniso_label
_atom_site_aniso_U_11
_atom_site_aniso_U_22
_atom_site_aniso_U_33
_atom_site_aniso_U_23
_atom_site_aniso_U_13
_atom_site_aniso_U_12
Br1 0.0634(4) 0.0183(3) 0.0781(4) -0.0060(3) 0.0150(3) -0.0068(3)
Br4 0.0435(4) 0.0177(3) 0.0917(5) -0.0077(3) 0.0149(3) -0.0049(3)
Br2 0.0449(4) 0.0449(4) 0.0447(3) -0.0037(3) -0.0011(3) -0.0219(3)
Br3 0.0382(3) 0.0235(3) 0.0511(3) -0.0016(2) -0.0058(3) 0.0121(2)
Ni1 0.0120(3) 0.0090(3) 0.0151(3) -0.0002(2) 0.0001(2) 0.0005(2)
N111 0.0110(19) 0.0136(19) 0.0183(19) 0.0000(15) 0.0011(15) 0.0014(15)
N122 0.016(2) 0.015(2) 0.0177(18) 0.0011(15) 0.0022(15) -0.0029(16)
N129 0.024(2) 0.015(2) 0.020(2) -0.0064(16) 0.0030(16) 0.0002(17)
N132 0.0110(19) 0.015(2) 0.0188(19) 0.0013(15) -0.0019(15) -0.0004(16)
N139 0.017(2) 0.013(2) 0.0179(19) 0.0040(15) 0.0013(15) 0.0012(16)
N141 0.015(2) 0.0120(19) 0.0174(18) 0.0000(15) 0.0011(15) 0.0004(16)
N152 0.0135(19) 0.018(2) 0.0166(18) -0.0002(15) 0.0018(15) 0.0008(16)
N159 0.016(2) 0.024(2) 0.024(2) -0.0031(17) -0.0031(16) -0.0060(18)
N162 0.0143(19) 0.012(2) 0.0185(18) 0.0001(15) 0.0033(15) 0.0013(16)
N169 0.022(2) 0.0098(19) 0.025(2) 0.0024(15) -0.0029(16) 0.0055(17)
C112 0.014(2) 0.015(2) 0.021(2) 0.0007(19) 0.0019(18) -0.0006(19)
C113 0.054(4) 0.016(3) 0.030(3) -0.007(2) 0.016(2) 0.001(2)
C114 0.063(4) 0.014(3) 0.044(3) 0.000(2) 0.021(3) 0.004(3)
C115 0.043(3) 0.017(3) 0.032(3) 0.003(2) 0.013(2) 0.002(2)
C116 0.015(2) 0.016(2) 0.019(2) 0.0026(19) 0.0014(18) 0.0018(19)
C121 0.014(2) 0.015(2) 0.019(2) 0.0005(19) 0.0023(18) 0.0032(19)
C123 0.012(2) 0.020(3) 0.014(2) 0.0002(18) -0.0001(17) 0.0024(19)
C124 0.023(3) 0.026(3) 0.022(2) -0.002(2) 0.002(2) 0.001(2)
C125 0.032(3) 0.020(3) 0.029(3) 0.004(2) 0.007(2) -0.005(2)
C126 0.028(3) 0.035(3) 0.021(2) 0.005(2) 0.004(2) -0.008(2)
C127 0.024(3) 0.026(3) 0.020(2) -0.002(2) 0.003(2) -0.002(2)
C128 0.013(2) 0.020(3) 0.018(2) -0.0002(19) -0.0033(18) -0.0009(19)
C131 0.012(2) 0.014(2) 0.020(2) 0.0000(18) -0.0007(18) 0.0030(19)
C133 0.011(2) 0.018(2) 0.015(2) -0.0023(18) 0.0011(17) -0.0040(19)
C134 0.024(3) 0.017(3) 0.022(2) -0.0018(19) 0.003(2) -0.004(2)
C135 0.034(3) 0.018(3) 0.028(3) -0.004(2) 0.007(2) -0.005(2)
C136 0.030(3) 0.034(3) 0.021(2) -0.005(2) 0.009(2) -0.007(2)
C137 0.029(3) 0.020(3) 0.022(2) 0.002(2) 0.003(2) -0.008(2)
C138 0.012(2) 0.019(2) 0.018(2) 0.0020(19) -0.0020(18) -0.0028(19)
C142 0.018(2) 0.019(3) 0.016(2) -0.0008(18) 0.0026(18) -0.005(2)
C143 0.023(3) 0.022(3) 0.030(3) -0.001(2) -0.004(2) -0.007(2)
C144 0.033(3) 0.009(2) 0.044(3) -0.005(2) -0.004(2) -0.002(2)
C145 0.026(3) 0.014(3) 0.032(3) -0.001(2) 0.000(2) 0.003(2)
C146 0.022(2) 0.013(2) 0.016(2) 0.0002(18) 0.0024(19) -0.001(2)
C151 0.015(2) 0.021(3) 0.016(2) -0.0011(19) 0.0030(18) -0.004(2)
C153 0.015(2) 0.027(3) 0.012(2) 0.0031(19) 0.0015(18) 0.003(2)
C154 0.020(3) 0.030(3) 0.022(2) 0.003(2) 0.000(2) 0.000(2)
C155 0.023(3) 0.027(3) 0.032(3) 0.004(2) 0.001(2) 0.009(2)
C156 0.022(3) 0.045(4) 0.036(3) 0.003(3) -0.006(2) 0.009(3)
C157 0.017(3) 0.046(4) 0.033(3) -0.003(2) -0.003(2) -0.003(2)
C158 0.013(2) 0.031(3) 0.021(2) 0.000(2) -0.0001(19) -0.002(2)
C161 0.018(2) 0.014(2) 0.018(2) 0.0020(18) -0.0002(18) 0.002(2)
C163 0.011(2) 0.014(2) 0.014(2) 0.0005(17) -0.0022(17) 0.0005(18)
C164 0.018(2) 0.011(2) 0.021(2) -0.0006(18) 0.0029(19) 0.0040(19)
C165 0.023(3) 0.021(3) 0.027(2) -0.005(2) 0.000(2) -0.005(2)
C166 0.015(2) 0.029(3) 0.032(3) -0.003(2) -0.006(2) -0.002(2)
C167 0.012(2) 0.030(3) 0.030(3) 0.002(2) -0.003(2) 0.008(2)
C168 0.016(2) 0.013(2) 0.020(2) -0.0003(18) 0.0052(18) 0.000(2)
Ni2 0.0110(3) 0.0101(3) 0.0164(3) -0.0001(2) -0.0004(2) 0.0012(2)
N211 0.0110(19) 0.0132(19) 0.025(2) 0.0023(16) 0.0004(16) 0.0011(16)
N222 0.0121(19) 0.017(2) 0.0198(19) -0.0034(16) -0.0006(15) -0.0008(16)
N229 0.022(2) 0.016(2) 0.023(2) -0.0062(16) 0.0057(17) 0.0013(17)
N232 0.0108(19) 0.014(2) 0.024(2) 0.0024(16) -0.0032(15) 0.0010(16)
N239 0.020(2) 0.011(2) 0.023(2) 0.0063(16) -0.0002(16) 0.0014(16)
N241 0.019(2) 0.0094(19) 0.0172(18) -0.0006(14) 0.0006(15) 0.0013(16)
N252 0.0109(18) 0.018(2) 0.0183(18) 0.0009(15) -0.0006(15) 0.0020(16)
N259 0.015(2) 0.022(2) 0.028(2) -0.0021(17) -0.0058(17) -0.0036(17)
N262 0.0148(19) 0.014(2) 0.0160(18) -0.0003(15) 0.0009(15) -0.0019(16)
N269 0.017(2) 0.017(2) 0.031(2) 0.0005(17) -0.0037(17) 0.0057(17)
C212 0.019(3) 0.017(3) 0.026(2) -0.005(2) 0.004(2) 0.004(2)
C213 0.054(4) 0.022(3) 0.041(3) -0.005(2) 0.022(3) 0.004(3)
C214 0.077(5) 0.012(3) 0.054(4) 0.001(3) 0.039(3) 0.007(3)
C215 0.055(4) 0.017(3) 0.039(3) 0.006(2) 0.021(3) 0.006(3)
C216 0.014(2) 0.015(2) 0.027(2) 0.005(2) 0.0077(19) 0.0015(19)
C221 0.013(2) 0.021(3) 0.019(2) -0.0013(19) 0.0000(18) 0.000(2)
C223 0.010(2) 0.025(3) 0.017(2) 0.0010(19) -0.0010(18) -0.001(2)
C224 0.028(3) 0.020(3) 0.021(2) -0.003(2) 0.002(2) 0.000(2)
C225 0.039(3) 0.029(3) 0.026(3) 0.000(2) 0.004(2) -0.009(2)
C226 0.029(3) 0.038(3) 0.026(3) 0.001(2) 0.008(2) -0.010(3)
C227 0.023(3) 0.034(3) 0.018(2) -0.006(2) 0.002(2) -0.003(2)
C228 0.011(2) 0.028(3) 0.020(2) -0.008(2) 0.0010(18) -0.001(2)
C231 0.013(2) 0.016(3) 0.024(2) 0.0027(19) 0.0012(19) 0.0034(19)
C233 0.010(2) 0.020(3) 0.017(2) -0.0004(19) -0.0015(18) 0.0012(19)
C234 0.019(2) 0.017(2) 0.022(2) 0.0009(19) -0.002(2) -0.002(2)
C235 0.028(3) 0.023(3) 0.024(3) -0.005(2) 0.002(2) 0.000(2)
C236 0.031(3) 0.033(3) 0.023(2) 0.002(2) 0.005(2) -0.006(2)
C237 0.024(3) 0.026(3) 0.020(2) 0.004(2) 0.006(2) -0.006(2)
C238 0.015(2) 0.018(2) 0.022(2) 0.0037(19) -0.0017(19) -0.001(2)
C242 0.014(2) 0.018(2) 0.018(2) -0.0006(18) 0.0001(18) -0.002(2)
C243 0.021(3) 0.019(3) 0.030(3) -0.007(2) -0.004(2) -0.006(2)
C244 0.033(3) 0.012(2) 0.035(3) -0.003(2) -0.004(2) -0.004(2)
C245 0.026(3) 0.017(3) 0.026(2) -0.0012(19) 0.001(2) 0.006(2)
C246 0.018(2) 0.014(2) 0.013(2) 0.0004(17) 0.0014(18) 0.0017(19)
C251 0.017(2) 0.022(3) 0.017(2) -0.0012(19) 0.0045(18) 0.000(2)
C253 0.013(2) 0.023(3) 0.016(2) 0.0017(19) 0.0007(18) 0.002(2)
C254 0.016(2) 0.027(3) 0.022(2) 0.003(2) -0.0021(19) 0.003(2)
C255 0.025(3) 0.027(3) 0.038(3) 0.005(2) 0.000(2) 0.009(2)
C256 0.017(3) 0.048(4) 0.040(3) 0.009(3) -0.007(2) 0.009(3)
C257 0.011(2) 0.046(4) 0.030(3) 0.000(2) -0.004(2) 0.002(2)
C258 0.014(2) 0.030(3) 0.020(2) 0.001(2) 0.0002(19) 0.000(2)
C261 0.014(2) 0.014(2) 0.017(2) -0.0007(18) 0.0009(18) 0.0017(19)
C263 0.010(2) 0.024(3) 0.013(2) -0.0042(18) -0.0013(17) 0.0026(19)
C264 0.023(3) 0.018(3) 0.019(2) -0.0025(19) -0.0036(19) 0.003(2)
C265 0.022(3) 0.030(3) 0.025(2) -0.009(2) 0.000(2) -0.009(2)
C266 0.017(3) 0.049(4) 0.028(3) -0.002(2) -0.004(2) -0.002(3)
C267 0.018(3) 0.036(3) 0.027(3) 0.000(2) 0.000(2) 0.005(2)
C268 0.017(2) 0.022(3) 0.024(2) 0.000(2) -0.004(2) 0.001(2)
O3W 0.0267(19) 0.0201(18) 0.0353(18) 0.0077(14) -0.0086(15) -0.0052(15)
O1S 0.037(2) 0.030(2) 0.051(2) 0.0153(17) 0.0078(18) -0.0025(17)
C11S 0.040(4) 0.060(4) 0.064(4) 0.000(3) 0.008(3) -0.016(3)
C12S 0.059(5) 0.094(6) 0.093(6) 0.023(5) -0.019(4) 0.001(4)
O2S 0.035(2) 0.0202(19) 0.046(2) -0.0064(15) 0.0136(17) -0.0010(16)
C21S 0.037(3) 0.029(3) 0.040(3) -0.008(2) -0.002(3) 0.002(3)
C22S 0.038(4) 0.057(4) 0.056(4) 0.006(3) 0.013(3) 0.006(3)
O3S 0.051(2) 0.030(2) 0.038(2) 0.0014(16) -0.0044(18) -0.0037(19)
C31S 0.063(5) 0.055(5) 0.123(6) 0.009(4) 0.023(4) -0.013(4)
C32S 0.093(6) 0.107(6) 0.074(5) -0.005(4) 0.006(4) -0.057(5)
O4S 0.035(2) 0.043(2) 0.087(3) 0.039(2) 0.005(2) -0.005(2)
C41S 0.038(3) 0.039(4) 0.054(4) 0.000(3) 0.011(3) -0.006(3)
C42S 0.036(4) 0.088(5) 0.065(4) 0.023(4) 0.001(3) 0.001(4)
O5S 0.033(2) 0.0200(19) 0.054(2) 0.0067(16) 0.0136(17) 0.0039(16)
C51S 0.044(4) 0.030(3) 0.046(3) 0.006(3) -0.001(3) -0.002(3)
C52S 0.037(4) 0.050(4) 0.081(5) -0.005(3) 0.020(3) 0.003(3)

loop_
_atom_type_symbol
_atom_type_description
_atom_type_scat_dispersion_real
_atom_type_scat_dispersion_imag
_atom_type_scat_source
C C 0.0033 0.0016 'International Tables Vol C Tables 4.2.6.8 and 6.1.1.4'
H H 0.0000 0.0000 'International Tables Vol C Tables 4.2.6.8 and 6.1.1.4'
Br Br -0.2901 2.4595 'International Tables Vol C Tables 4.2.6.8 and 6.1.1.4'
N N 0.0061 0.0033 'International Tables Vol C Tables 4.2.6.8 and 6.1.1.4'
Ni Ni 0.3393 1.1124 'International Tables Vol C Tables 4.2.6.8 and 6.1.1.4'
O O 0.0106 0.0060 'International Tables Vol C Tables 4.2.6.8 and 6.1.1.4'

loop_
_geom_angle_atom_site_label_1
_geom_angle_atom_site_label_2
_geom_angle_atom_site_label_3
_geom_angle
_geom_angle_site_symmetry_1
_geom_angle_site_symmetry_3
_geom_angle_publ_flag
N111 Ni1 N122 77.78(13) . . ?
N111 Ni1 N132 77.22(13) . . ?
N111 Ni1 N152 99.46(13) . . ?
N111 Ni1 N162 105.42(13) . . ?
N132 Ni1 N122 154.89(13) . . ?
N141 Ni1 N111 177.01(13) . . ?
N141 Ni1 N122 101.77(13) . . ?
N141 Ni1 N132 103.31(13) . . ?
N141 Ni1 N152 77.59(13) . . ?
N141 Ni1 N162 77.55(13) . . ?
N152 Ni1 N122 93.24(13) . . ?
N152 Ni1 N132 93.11(13) . . ?
N162 Ni1 N122 93.56(13) . . ?
N162 Ni1 N132 90.82(13) . . ?
N162 Ni1 N152 155.07(14) . . ?
C112 N111 Ni1 119.8(3) . . ?
C116 N111 Ni1 119.6(3) . . ?
C116 N111 C112 120.5(4) . . ?
C121 N122 Ni1 112.4(3) . . ?
C121 N122 C123 105.3(3) . . ?
C123 N122 Ni1 142.0(3) . . ?
C121 N129 C128 107.0(3) . . ?
C131 N132 Ni1 113.3(3) . . ?
C131 N132 C133 105.6(3) . . ?
C133 N132 Ni1 140.7(3) . . ?
C131 N139 C138 107.0(3) . . ?
C142 N141 Ni1 119.7(3) . . ?
C142 N141 C146 120.5(4) . . ?
C146 N141 Ni1 119.8(3) . . ?
C151 N152 Ni1 113.3(3) . . ?
C151 N152 C153 105.5(3) . . ?
C153 N152 Ni1 141.0(3) . . ?
C151 N159 C158 107.0(4) . . ?
C161 N162 Ni1 113.5(3) . . ?
C161 N162 C163 105.6(3) . . ?
C163 N162 Ni1 140.8(3) . . ?
C161 N169 C168 107.1(3) . . ?
N111 C112 C113 121.5(4) . . ?
N111 C112 C121 110.3(4) . . ?
C113 C112 C121 128.2(4) . . ?
C114 C113 C112 117.8(4) . . ?
C113 C114 C115 121.3(5) . . ?
C116 C115 C114 117.8(4) . . ?
N111 C116 C115 121.1(4) . . ?
N111 C116 C131 110.9(4) . . ?
C115 C116 C131 128.0(4) . . ?
N122 C121 N129 113.0(4) . . ?
N122 C121 C112 119.5(4) . . ?
N129 C121 C112 127.4(4) . . ?
N122 C123 C124 130.6(4) . . ?
N122 C123 C128 108.9(4) . . ?
C124 C123 C128 120.6(4) . . ?
C125 C124 C123 117.5(4) . . ?
C124 C125 C126 121.3(4) . . ?
C127 C126 C125 122.1(4) . . ?
C126 C127 C128 116.1(4) . . ?
N129 C128 C123 105.7(4) . . ?
N129 C128 C127 131.9(4) . . ?
C127 C128 C123 122.4(4) . . ?
N132 C131 N139 112.8(4) . . ?
N132 C131 C116 118.7(4) . . ?
N139 C131 C116 128.4(4) . . ?
N132 C133 C134 130.1(4) . . ?
N132 C133 C138 108.8(4) . . ?
C134 C133 C138 121.0(4) . . ?
C133 C134 C135 117.8(4) . . ?
C134 C135 C136 120.2(4) . . ?
C137 C136 C135 123.1(4) . . ?
C136 C137 C138 116.2(4) . . ?
N139 C138 C133 105.8(4) . . ?
N139 C138 C137 132.6(4) . . ?
C137 C138 C133 121.6(4) . . ?
N141 C142 C143 121.1(4) . . ?
N141 C142 C151 110.6(4) . . ?
C143 C142 C151 128.2(4) . . ?
C144 C143 C142 118.0(4) . . ?
C143 C144 C145 121.1(4) . . ?
C146 C145 C144 117.6(4) . . ?
N141 C146 C145 121.7(4) . . ?
N141 C146 C161 110.1(4) . . ?
C145 C146 C161 128.2(4) . . ?
N152 C151 N159 112.8(4) . . ?
N152 C151 C142 118.7(4) . . ?
N159 C151 C142 128.4(4) . . ?
N152 C153 C154 130.3(4) . . ?
N152 C153 C158 108.3(4) . . ?
C154 C153 C158 121.3(4) . . ?
C155 C154 C153 117.2(4) . . ?
C154 C155 C156 120.7(5) . . ?
C157 C156 C155 122.6(5) . . ?
C156 C157 C158 117.0(5) . . ?
N159 C158 C153 106.3(4) . . ?
N159 C158 C157 132.6(4) . . ?
C157 C158 C153 121.1(4) . . ?
N162 C161 N169 112.7(4) . . ?
N162 C161 C146 118.9(4) . . ?
N169 C161 C146 128.4(4) . . ?
N162 C163 C164 130.6(4) . . ?
N162 C163 C168 109.2(4) . . ?
C164 C163 C168 120.2(4) . . ?
C165 C164 C163 118.0(4) . . ?
C164 C165 C166 121.1(4) . . ?
C167 C166 C165 122.7(4) . . ?
C166 C167 C168 115.9(4) . . ?
N169 C168 C163 105.4(3) . . ?
N169 C168 C167 132.5(4) . . ?
C167 C168 C163 122.1(4) . . ?
N211 Ni2 N222 77.31(14) . . ?
N211 Ni2 N232 77.33(14) . . ?
N211 Ni2 N252 98.14(13) . . ?
N211 Ni2 N262 106.75(13) . . ?
N232 Ni2 N222 154.46(14) . . ?
N241 Ni2 N211 175.17(14) . . ?
N241 Ni2 N222 102.11(13) . . ?
N241 Ni2 N232 103.42(13) . . ?
N241 Ni2 N252 77.07(13) . . ?
N241 Ni2 N262 78.05(13) . . ?
N252 Ni2 N222 92.74(13) . . ?
N252 Ni2 N232 93.80(13) . . ?
N262 Ni2 N222 93.42(13) . . ?
N262 Ni2 N232 90.96(13) . . ?
N262 Ni2 N252 155.10(14) . . ?
C212 N211 Ni2 119.8(3) . . ?
C216 N211 Ni2 119.3(3) . . ?
C216 N211 C212 120.5(4) . . ?
C221 N222 Ni2 112.8(3) . . ?
C221 N222 C223 105.3(4) . . ?
C223 N222 Ni2 141.6(3) . . ?
C221 N229 C228 106.6(3) . . ?
C231 N232 Ni2 113.0(3) . . ?
C231 N232 C233 105.3(4) . . ?
C233 N232 Ni2 141.2(3) . . ?
C231 N239 C238 107.0(3) . . ?
C242 N241 Ni2 120.2(3) . . ?
C242 N241 C246 120.5(4) . . ?
C246 N241 Ni2 119.3(3) . . ?
C251 N252 Ni2 112.9(3) . . ?
C251 N252 C253 105.8(3) . . ?
C253 N252 Ni2 141.1(3) . . ?
C251 N259 C258 107.6(4) . . ?
C261 N262 Ni2 112.5(3) . . ?
C261 N262 C263 105.4(3) . . ?
C263 N262 Ni2 142.0(3) . . ?
C261 N269 C268 107.3(4) . . ?
N211 C212 C213 121.8(4) . . ?
N211 C212 C221 110.2(4) . . ?
C213 C212 C221 127.9(4) . . ?
C212 C213 C214 117.2(5) . . ?
C213 C214 C215 121.5(5) . . ?
C216 C215 C214 118.0(5) . . ?
N211 C216 C215 121.0(4) . . ?
N211 C216 C231 111.0(4) . . ?
C215 C216 C231 128.0(4) . . ?
N222 C221 N229 113.7(4) . . ?
N222 C221 C212 119.3(4) . . ?
N229 C221 C212 126.9(4) . . ?
N222 C223 C228 108.8(4) . . ?
C224 C223 N222 130.8(4) . . ?
C224 C223 C228 120.4(4) . . ?
C225 C224 C223 117.4(4) . . ?
C224 C225 C226 121.8(5) . . ?
C227 C226 C225 121.6(5) . . ?
C226 C227 C228 116.9(4) . . ?
N229 C228 C223 105.6(4) . . ?
C227 C228 N229 132.5(4) . . ?
C227 C228 C223 121.9(4) . . ?
N232 C231 N239 113.0(4) . . ?
N232 C231 C216 118.9(4) . . ?
N239 C231 C216 128.1(4) . . ?
N232 C233 C234 129.9(4) . . ?
N232 C233 C238 109.0(4) . . ?
C234 C233 C238 121.1(4) . . ?
C235 C234 C233 116.7(4) . . ?
C234 C235 C236 121.1(4) . . ?
C237 C236 C235 122.7(4) . . ?
C236 C237 C238 116.3(4) . . ?
N239 C238 C233 105.6(4) . . ?
N239 C238 C237 132.3(4) . . ?
C237 C238 C233 122.1(4) . . ?
N241 C242 C243 121.4(4) . . ?
N241 C242 C251 110.5(4) . . ?
C243 C242 C251 128.0(4) . . ?
C244 C243 C242 117.6(4) . . ?
C245 C244 C243 121.1(4) . . ?
C244 C245 C246 118.2(4) . . ?
N241 C246 C245 121.1(4) . . ?
N241 C246 C261 110.6(4) . . ?
C245 C246 C261 128.4(4) . . ?
N252 C251 N259 112.2(4) . . ?
N252 C251 C242 119.3(4) . . ?
N259 C251 C242 128.4(4) . . ?
N252 C253 C258 108.3(4) . . ?
C254 C253 N252 130.6(4) . . ?
C254 C253 C258 121.1(4) . . ?
C255 C254 C253 117.4(4) . . ?
C254 C255 C256 121.3(5) . . ?
C257 C256 C255 121.5(4) . . ?
C256 C257 C258 117.2(4) . . ?
N259 C258 C253 106.1(4) . . ?
N259 C258 C257 132.5(4) . . ?
C257 C258 C253 121.4(4) . . ?
N262 C261 N269 112.4(4) . . ?
N262 C261 C246 119.5(4) . . ?
N269 C261 C246 128.1(4) . . ?
N262 C263 C264 130.3(4) . . ?
N262 C263 C268 109.4(4) . . ?
C264 C263 C268 120.3(4) . . ?
C265 C264 C263 117.3(4) . . ?
C264 C265 C266 121.3(4) . . ?
C267 C266 C265 122.8(4) . . ?
C266 C267 C268 115.5(4) . . ?
N269 C268 C263 105.5(4) . . ?
N269 C268 C267 131.8(4) . . ?
C267 C268 C263 122.7(4) . . ?
O1S C11S C12S 109.9(5) . . ?
O2S C21S C22S 108.9(4) . . ?
O3S C31S C32S 117.1(6) . . ?
O4S C41S C42S 110.3(5) . . ?
O5S C51S C52S 108.9(4) . . ?
O6S C61S C62S 108.1(8) . . ?
O7S C71S C72S 103.8(12) . . ?
O8S C81S C82S 102.5(9) . . ?
O9S C91S C92S 106.3(11) . . ?

loop_
_geom_bond_atom_site_label_1
_geom_bond_atom_site_label_2
_geom_bond_distance
_geom_bond_site_symmetry_2
_geom_bond_publ_flag
Ni1 N111 2.029(3) . ?
Ni1 N122 2.111(3) . ?
Ni1 N132 2.103(3) . ?
Ni1 N141 2.027(3) . ?
Ni1 N152 2.091(3) . ?
Ni1 N162 2.081(3) . ?
N111 C112 1.345(5) . ?
N111 C116 1.338(5) . ?
N122 C121 1.326(5) . ?
N122 C123 1.384(5) . ?
N129 C121 1.337(5) . ?
N129 C128 1.383(5) . ?
N132 C131 1.322(5) . ?
N132 C133 1.383(5) . ?
N139 C131 1.346(5) . ?
N139 C138 1.380(5) . ?
N141 C142 1.341(5) . ?
N141 C146 1.345(5) . ?
N152 C151 1.330(5) . ?
N152 C153 1.388(5) . ?
N159 C151 1.346(5) . ?
N159 C158 1.373(6) . ?
N162 C161 1.329(5) . ?
N162 C163 1.380(5) . ?
N169 C161 1.351(5) . ?
N169 C168 1.385(5) . ?
C112 C113 1.375(6) . ?
C112 C121 1.477(6) . ?
C113 C114 1.367(7) . ?
C114 C115 1.387(7) . ?
C115 C116 1.376(6) . ?
C116 C131 1.463(6) . ?
C123 C124 1.389(6) . ?
C123 C128 1.398(6) . ?
C124 C125 1.374(6) . ?
C125 C126 1.403(7) . ?
C126 C127 1.375(6) . ?
C127 C128 1.389(6) . ?
C133 C134 1.383(6) . ?
C133 C138 1.401(6) . ?
C134 C135 1.385(6) . ?
C135 C136 1.402(6) . ?
C136 C137 1.366(6) . ?
C137 C138 1.397(6) . ?
C142 C143 1.391(6) . ?
C142 C151 1.467(6) . ?
C143 C144 1.383(6) . ?
C144 C145 1.385(6) . ?
C145 C146 1.383(6) . ?
C146 C161 1.465(6) . ?
C153 C154 1.388(6) . ?
C153 C158 1.408(6) . ?
C154 C155 1.387(6) . ?
C155 C156 1.403(7) . ?
C156 C157 1.366(7) . ?
C157 C158 1.388(6) . ?
C163 C164 1.390(6) . ?
C163 C168 1.408(6) . ?
C164 C165 1.366(6) . ?
C165 C166 1.396(6) . ?
C166 C167 1.377(6) . ?
C167 C168 1.390(6) . ?
Ni2 N211 2.034(3) . ?
Ni2 N222 2.112(3) . ?
Ni2 N232 2.111(3) . ?
Ni2 N241 2.033(3) . ?
Ni2 N252 2.106(3) . ?
Ni2 N262 2.097(3) . ?
N211 C212 1.344(5) . ?
N211 C216 1.342(5) . ?
N222 C221 1.322(5) . ?
N222 C223 1.386(5) . ?
N229 C221 1.340(5) . ?
N229 C228 1.391(6) . ?
N232 C231 1.321(5) . ?
N232 C233 1.386(5) . ?
N239 C231 1.349(5) . ?
N239 C238 1.379(5) . ?
N241 C242 1.333(5) . ?
N241 C246 1.344(5) . ?
N252 C251 1.329(5) . ?
N252 C253 1.390(5) . ?
N259 C251 1.350(5) . ?
N259 C258 1.369(6) . ?
N262 C261 1.333(5) . ?
N262 C263 1.373(5) . ?
N269 C261 1.347(5) . ?
N269 C268 1.375(6) . ?
C212 C213 1.376(6) . ?
C212 C221 1.476(6) . ?
C213 C214 1.382(7) . ?
C214 C215 1.382(7) . ?
C215 C216 1.377(6) . ?
C216 C231 1.464(6) . ?
C223 C224 1.381(6) . ?
C223 C228 1.408(6) . ?
C224 C225 1.367(6) . ?
C225 C226 1.401(7) . ?
C226 C227 1.364(7) . ?
C227 C228 1.381(6) . ?
C233 C234 1.394(6) . ?
C233 C238 1.406(6) . ?
C234 C235 1.386(6) . ?
C235 C236 1.407(6) . ?
C236 C237 1.368(7) . ?
C237 C238 1.387(6) . ?
C242 C243 1.392(6) . ?
C242 C251 1.460(6) . ?
C243 C244 1.377(6) . ?
C244 C245 1.376(6) . ?
C245 C246 1.381(6) . ?
C246 C261 1.470(6) . ?
C253 C254 1.375(6) . ?
C253 C258 1.409(6) . ?
C254 C255 1.374(6) . ?
C255 C256 1.422(7) . ?
C256 C257 1.356(7) . ?
C257 C258 1.392(6) . ?
C263 C264 1.396(6) . ?
C263 C268 1.403(6) . ?
C264 C265 1.374(6) . ?
C265 C266 1.399(7) . ?
C266 C267 1.378(7) . ?
C267 C268 1.390(6) . ?
O1S C11S 1.420(6) . ?
C11S C12S 1.449(9) . ?
O2S C21S 1.440(6) . ?
C21S C22S 1.484(7) . ?
O3S C31S 1.391(8) . ?
C31S C32S 1.508(10) . ?
O4S C41S 1.388(6) . ?
C41S C42S 1.483(8) . ?
O5S C51S 1.448(6) . ?
C51S C52S 1.483(7) . ?
O6S C61S 1.458(5) . ?
C61S C62S 1.490(5) . ?
O7S C71S 1.454(5) . ?
C71S C72S 1.497(5) . ?
O8S C81S 1.451(5) . ?
C81S C82S 1.511(5) . ?
O9S C91S 1.465(5) . ?
C91S C92S 1.500(5) . ?
